data_4031120
loop_
_publ_author_name
'Brennan, M\'eabh B'
'Csatayov\'a, Krist\'ina'
'Davies, Stephen G.'
'Fletcher, Ai M.'
'Green, William D.'
'Lee, James A.'
'Roberts, Paul M.'
'Russell, Angela J.'
'Thomson, James E.'

_publ_section_title
;
 Syntheses of Dihydroconduramines (+-)-B-1, (+-)-E-1, and (+-)-F-1 via
 Diastereoselective Epoxidation of N-Protected 4-Aminocyclohex-2-en-1-ols.
;
_journal_issue 13
_journal_name_full 'The Journal of organic chemistry'
_journal_page_first 6609
_journal_page_last 6618
_journal_paper_doi 10.1021/acs.joc.5b00716
_journal_volume 80
_journal_year 2015
_chemical_formula_moiety 'C20 H23 N1 O2'
_chemical_formula_sum 'C20 H23 N O2'
_chemical_formula_weight 309.41
_space_group_IT_number 14
_symmetry_cell_setting monoclinic
_symmetry_space_group_name_Hall '-P 2yn'
_symmetry_space_group_name_H-M 'P 1 21/n 1'
_atom_sites_solution_hydrogens geom
_atom_sites_solution_primary direct
_cell_angle_alpha 90
_cell_angle_beta 118.5224(11)
_cell_angle_gamma 90
_cell_formula_units_Z 4
_cell_length_a 17.5880(4)
_cell_length_b 5.8983(2)
_cell_length_c 18.3453(6)
_cell_measurement_reflns_used 7695
_cell_measurement_temperature 150
_cell_measurement_theta_max 27
_cell_measurement_theta_min 5
_cell_volume 1672.15(9)
_computing_cell_refinement 'DENZO/SCALEPACK (Otwinowski & Minor, 1997)'
_computing_data_collection 'COLLECT (Nonius, 1997-2001).'
_computing_data_reduction 'DENZO/SCALEPACK (Otwinowski & Minor, 1997)'
_computing_molecular_graphics 'CAMERON (Watkin et al., 1996)'
_computing_publication_material 'CRYSTALS (Betteridge et al., 2003)'
_computing_structure_refinement 'CRYSTALS (Betteridge et al., 2003)'
_computing_structure_solution 'SIR92 (Altomare et al., 1994)'
_diffrn_ambient_temperature 150
_diffrn_measured_fraction_theta_full 0.989
_diffrn_measured_fraction_theta_max 0.977
_diffrn_measurement_device 'Nonius KappaCCD'
_diffrn_measurement_device_type Area
_diffrn_measurement_method \w
_diffrn_radiation_monochromator graphite
_diffrn_radiation_type 'Mo K\a'
_diffrn_radiation_wavelength 0.71073
_diffrn_reflns_av_R_equivalents 0.066
_diffrn_reflns_limit_h_max 22
_diffrn_reflns_limit_h_min -22
_diffrn_reflns_limit_k_max 7
_diffrn_reflns_limit_k_min -7
_diffrn_reflns_limit_l_max 23
_diffrn_reflns_limit_l_min -23
_diffrn_reflns_number 15846
_diffrn_reflns_theta_full 24.744
_diffrn_reflns_theta_max 27.494
_diffrn_reflns_theta_min 5.133
_diffrn_standards_number 0
_exptl_absorpt_coefficient_mu 0.079
_exptl_absorpt_correction_T_max 0.99
_exptl_absorpt_correction_T_min 0.99
_exptl_absorpt_correction_type multi-scan
_exptl_absorpt_process_details 'DENZO/SCALEPACK (Otwinowski & Minor, 1997)'
_exptl_crystal_colour none
_exptl_crystal_density_diffrn 1.229
_exptl_crystal_density_method 'not measured'
_exptl_crystal_description block
_exptl_crystal_F_000 664
_exptl_crystal_size_max 0.10
_exptl_crystal_size_mid 0.10
_exptl_crystal_size_min 0.10
_refine_diff_density_max 0.26
_refine_diff_density_min -0.35
_refine_ls_extinction_method None
_refine_ls_goodness_of_fit_ref 0.9359
_refine_ls_hydrogen_treatment constr
_refine_ls_matrix_type full
_refine_ls_number_parameters 208
_refine_ls_number_reflns 2874
_refine_ls_number_restraints 0
_refine_ls_R_factor_all 0.0672
_refine_ls_R_factor_gt 0.0425
_refine_ls_shift/su_max 0.000290
_refine_ls_structure_factor_coef Fsqd
_refine_ls_weighting_details
;
 Method= Modified Sheldrick 
 w=1/[\s^2^(F^2^) + ( 0.06P)^2^ + 0.37P] 
 ,where P=(max(Fo^2^,0) + 2Fc^2^)/3 
;
_refine_ls_weighting_scheme calc
_refine_ls_wR_factor_all 0.1054
_refine_ls_wR_factor_gt 0.0966
_refine_ls_wR_factor_ref 0.1054
_reflns_limit_h_max 20
_reflns_limit_h_min -22
_reflns_limit_k_max 7
_reflns_limit_k_min 0
_reflns_limit_l_max 23
_reflns_limit_l_min 0
_reflns_number_gt 2080
_reflns_number_total 3743
_reflns_threshold_expression I>2.0\s(I)
_oxford_diffrn_Wilson_B_factor 2.72
_oxford_diffrn_Wilson_scale 6.14
_oxford_refine_ls_r_factor_ref 0.0672
_oxford_refine_ls_scale 0.4308(8)
_oxford_reflns_number_all 2874
_oxford_reflns_threshold_expression_ref I>-3.0\s(I)
_cod_data_source_file jo5b00716_si_002.cif
_cod_data_source_block 25
_cod_depositor_comments
;
The following automatic conversions were performed:

'_symmetry_cell_setting' value 'Monoclinic' changed to 'monoclinic'
according to
/usr/data/users/saulius/crontab/automatic-downloads/rss-feeds/ACS/lib/dictionaries/cif_core.dic
dictionary named 'cif_core.dic' version 2.4.2 from 2011-04-26.

Automatic conversion script
Id: cif_fix_values 3271 2015-04-21 07:52:19Z andrius 

 Adding full bibliography for 4031119--4031122.cif.
;
_cod_original_formula_sum 'C20 H23 N1 O2'
_cod_database_code 4031120

loop_
_symmetry_equiv_pos_as_xyz
x,y,z
-x,-y,-z
-x+1/2,y+1/2,-z+1/2
x+1/2,-y+1/2,z+1/2

loop_
_atom_site_label
_atom_site_type_symbol
_atom_site_fract_x
_atom_site_fract_y
_atom_site_fract_z
_atom_site_U_iso_or_equiv
_atom_site_occupancy
_atom_site_adp_type
_atom_site_refinement_flags_posn
O1 O 0.71127(7) 0.68105(19) 0.25799(7) 0.0353 1.0000 Uani .
C2 C 0.63074(10) 0.6139(3) 0.18708(10) 0.0360 1.0000 Uani .
C3 C 0.63634(10) 0.6360(3) 0.26962(10) 0.0323 1.0000 Uani .
C4 C 0.59759(10) 0.8337(3) 0.29142(9) 0.0292 1.0000 Uani .
N5 N 0.64371(8) 0.8708(2) 0.38211(8) 0.0298 1.0000 Uani .
C6 C 0.60157(10) 1.0421(3) 0.40877(10) 0.0332 1.0000 Uani .
C7 C 0.51135(10) 0.9762(3) 0.39119(9) 0.0303 1.0000 Uani .
C8 C 0.49575(10) 0.7704(3) 0.41800(10) 0.0352 1.0000 Uani .
C9 C 0.41384(11) 0.7155(3) 0.40598(11) 0.0416 1.0000 Uani .
C10 C 0.34644(11) 0.8676(4) 0.36678(11) 0.0457 1.0000 Uani .
C11 C 0.36074(11) 1.0718(4) 0.33932(11) 0.0452 1.0000 Uani .
C12 C 0.44248(11) 1.1250(3) 0.35109(10) 0.0376 1.0000 Uani .
C13 C 0.73638(10) 0.9243(3) 0.41628(10) 0.0353 1.0000 Uani .
C14 C 0.78313(9) 0.9020(3) 0.50974(10) 0.0321 1.0000 Uani .
C15 C 0.77315(10) 0.7079(3) 0.54750(11) 0.0376 1.0000 Uani .
C16 C 0.81388(11) 0.6900(3) 0.63331(11) 0.0423 1.0000 Uani .
C17 C 0.86566(10) 0.8640(3) 0.68209(11) 0.0415 1.0000 Uani .
C18 C 0.87752(10) 1.0550(3) 0.64526(11) 0.0414 1.0000 Uani .
C19 C 0.83651(10) 1.0745(3) 0.55926(10) 0.0366 1.0000 Uani .
C20 C 0.58790(10) 1.0369(3) 0.23596(10) 0.0314 1.0000 Uani .
C21 C 0.53892(10) 0.9667(3) 0.14480(10) 0.0371 1.0000 Uani .
C22 C 0.59011(10) 0.8001(3) 0.12242(10) 0.0359 1.0000 Uani .
O23 O 0.65502(7) 0.9092(2) 0.10957(7) 0.0422 1.0000 Uani .
H21 H 0.6309 0.4590 0.1655 0.0422 1.0000 Uiso R
H31 H 0.6424 0.4970 0.3004 0.0380 1.0000 Uiso R
H41 H 0.5373 0.7823 0.2782 0.0338 1.0000 Uiso R
H61 H 0.6364 1.0610 0.4701 0.0403 1.0000 Uiso R
H62 H 0.5984 1.1920 0.3821 0.0393 1.0000 Uiso R
H81 H 0.5418 0.6632 0.4445 0.0423 1.0000 Uiso R
H91 H 0.4053 0.5729 0.4247 0.0495 1.0000 Uiso R
H101 H 0.2902 0.8325 0.3579 0.0552 1.0000 Uiso R
H111 H 0.3141 1.1754 0.3110 0.0541 1.0000 Uiso R
H121 H 0.4529 1.2655 0.3321 0.0437 1.0000 Uiso R
H131 H 0.7426 1.0799 0.4019 0.0432 1.0000 Uiso R
H132 H 0.7605 0.8157 0.3906 0.0434 1.0000 Uiso R
H151 H 0.7350 0.5915 0.5118 0.0454 1.0000 Uiso R
H161 H 0.8046 0.5547 0.6570 0.0504 1.0000 Uiso R
H171 H 0.8929 0.8536 0.7408 0.0506 1.0000 Uiso R
H181 H 0.9121 1.1754 0.6797 0.0505 1.0000 Uiso R
H191 H 0.8435 1.2073 0.5344 0.0443 1.0000 Uiso R
H201 H 0.6453 1.1013 0.2485 0.0377 1.0000 Uiso R
H202 H 0.5550 1.1554 0.2467 0.0385 1.0000 Uiso R
H211 H 0.5268 1.1021 0.1096 0.0431 1.0000 Uiso R
H212 H 0.4833 0.8929 0.1337 0.0449 1.0000 Uiso R
H221 H 0.5508 0.7285 0.0688 0.0443 1.0000 Uiso R
H231 H 0.6944 0.9649 0.1599 0.0701 1.0000 Uiso R

loop_
_atom_site_aniso_label
_atom_site_aniso_U_11
_atom_site_aniso_U_22
_atom_site_aniso_U_33
_atom_site_aniso_U_23
_atom_site_aniso_U_13
_atom_site_aniso_U_12
O1 0.0356(6) 0.0387(7) 0.0374(7) -0.0006(5) 0.0221(5) 0.0037(5)
C2 0.0421(10) 0.0337(10) 0.0371(10) -0.0068(8) 0.0229(8) -0.0057(8)
C3 0.0370(9) 0.0303(9) 0.0339(9) -0.0008(7) 0.0203(8) -0.0055(7)
C4 0.0271(8) 0.0340(9) 0.0286(9) -0.0042(7) 0.0150(7) -0.0043(7)
N5 0.0254(7) 0.0390(8) 0.0268(7) -0.0054(6) 0.0138(6) -0.0031(6)
C6 0.0355(9) 0.0355(10) 0.0321(9) -0.0052(8) 0.0190(7) -0.0011(8)
C7 0.0324(9) 0.0373(10) 0.0242(8) -0.0041(7) 0.0159(7) 0.0026(7)
C8 0.0341(9) 0.0411(10) 0.0313(9) 0.0037(8) 0.0163(7) 0.0061(8)
C9 0.0461(10) 0.0496(12) 0.0371(10) -0.0008(9) 0.0264(8) -0.0038(9)
C10 0.0317(9) 0.0699(14) 0.0396(10) -0.0087(10) 0.0205(8) -0.0005(9)
C11 0.0361(10) 0.0607(13) 0.0375(10) -0.0006(10) 0.0165(8) 0.0156(9)
C12 0.0423(10) 0.0412(10) 0.0326(9) 0.0033(8) 0.0205(8) 0.0085(8)
C13 0.0285(8) 0.0458(11) 0.0317(9) -0.0028(8) 0.0144(7) -0.0059(8)
C14 0.0239(8) 0.0419(10) 0.0321(9) -0.0027(8) 0.0146(7) 0.0012(7)
C15 0.0336(9) 0.0394(10) 0.0378(10) -0.0034(8) 0.0155(8) -0.0011(8)
C16 0.0386(9) 0.0493(11) 0.0414(11) 0.0099(9) 0.0212(9) 0.0091(9)
C17 0.0284(9) 0.0637(13) 0.0294(9) 0.0031(9) 0.0113(8) 0.0110(9)
C18 0.0293(9) 0.0564(12) 0.0344(10) -0.0094(9) 0.0119(8) -0.0040(8)
C19 0.0289(8) 0.0444(11) 0.0362(10) -0.0019(8) 0.0153(8) -0.0023(8)
C20 0.0279(8) 0.0332(9) 0.0328(9) -0.0022(8) 0.0144(7) 0.0028(7)
C21 0.0325(9) 0.0447(11) 0.0316(9) 0.0025(8) 0.0132(7) -0.0002(8)
C22 0.0385(9) 0.0405(10) 0.0298(9) -0.0049(8) 0.0173(8) -0.0091(8)
O23 0.0502(7) 0.0479(8) 0.0386(7) -0.0001(6) 0.0295(6) -0.0062(6)

loop_
_atom_type_symbol
_atom_type_scat_dispersion_real
_atom_type_scat_dispersion_imag
_atom_type_scat_Cromer_Mann_a1
_atom_type_scat_Cromer_Mann_b1
_atom_type_scat_Cromer_Mann_a2
_atom_type_scat_Cromer_Mann_b2
_atom_type_scat_Cromer_Mann_a3
_atom_type_scat_Cromer_Mann_b3
_atom_type_scat_Cromer_Mann_a4
_atom_type_scat_Cromer_Mann_b4
_atom_type_scat_Cromer_Mann_c
_atom_type_scat_source
C 0.0033 0.0016 2.3100 20.8439 1.0200 10.2075 1.5886 0.5687 0.8650 51.6512 0.2156 'International Tables Vol C 4.2.6.8 and 6.1.1.4'
H 0.0000 0.0000 0.4930 10.5109 0.3229 26.1257 0.1402 3.1424 0.0408 57.7998 0.0030 'International Tables Vol C 4.2.6.8 and 6.1.1.4'
N 0.0061 0.0033 12.2126 0.0057 3.1322 9.8933 2.0125 28.9975 1.1663 0.5826 -11.5290 'International Tables Vol C 4.2.6.8 and 6.1.1.4'
O 0.0106 0.0060 3.0485 13.2771 2.2868 5.7011 1.5463 0.3239 0.8670 32.9089 0.2508 'International Tables Vol C 4.2.6.8 and 6.1.1.4'

loop_
_geom_angle_atom_site_label_1
_geom_angle_atom_site_label_2
_geom_angle_atom_site_label_3
_geom_angle
_geom_angle_publ_flag
C2 O1 C3 61.07(10) yes
O1 C2 C3 59.77(10) yes
O1 C2 C22 113.40(13) yes
C3 C2 C22 120.85(15) yes
O1 C2 H21 114.9 no
C3 C2 H21 118.5 no
C22 C2 H21 116.2 no
C2 C3 O1 59.16(10) yes
C2 C3 C4 121.78(15) yes
O1 C3 C4 117.12(13) yes
C2 C3 H31 117.2 no
O1 C3 H31 112.5 no
C4 C3 H31 116.0 no
C3 C4 N5 109.91(13) yes
C3 C4 C20 110.68(13) yes
N5 C4 C20 117.40(13) yes
C3 C4 H41 105.1 no
N5 C4 H41 105.2 no
C20 C4 H41 107.7 no
C4 N5 C6 112.57(12) yes
C4 N5 C13 114.28(12) yes
C6 N5 C13 110.03(12) yes
N5 C6 C7 113.43(13) yes
N5 C6 H61 108.5 no
C7 C6 H61 106.6 no
N5 C6 H62 111.4 no
C7 C6 H62 108.4 no
H61 C6 H62 108.3 no
C6 C7 C8 121.01(14) yes
C6 C7 C12 120.80(15) yes
C8 C7 C12 118.12(15) yes
C7 C8 C9 120.98(16) yes
C7 C8 H81 119.7 no
C9 C8 H81 119.3 no
C8 C9 C10 119.87(18) yes
C8 C9 H91 118.8 no
C10 C9 H91 121.3 no
C9 C10 C11 119.86(16) yes
C9 C10 H101 120.9 no
C11 C10 H101 119.2 no
C10 C11 C12 119.98(17) yes
C10 C11 H111 120.1 no
C12 C11 H111 119.9 no
C7 C12 C11 121.19(17) yes
C7 C12 H121 118.3 no
C11 C12 H121 120.5 no
N5 C13 C14 110.84(13) yes
N5 C13 H131 109.3 no
C14 C13 H131 108.5 no
N5 C13 H132 107.1 no
C14 C13 H132 110.8 no
H131 C13 H132 110.3 no
C13 C14 C15 120.42(15) yes
C13 C14 C19 120.65(16) yes
C15 C14 C19 118.93(15) yes
C14 C15 C16 120.51(17) yes
C14 C15 H151 117.3 no
C16 C15 H151 122.1 no
C15 C16 C17 120.15(18) yes
C15 C16 H161 118.0 no
C17 C16 H161 121.8 no
C16 C17 C18 119.79(16) yes
C16 C17 H171 120.5 no
C18 C17 H171 119.7 no
C17 C18 C19 120.33(17) yes
C17 C18 H181 118.8 no
C19 C18 H181 120.8 no
C18 C19 C14 120.26(17) yes
C18 C19 H191 120.0 no
C14 C19 H191 119.7 no
C4 C20 C21 109.95(13) yes
C4 C20 H201 111.5 no
C21 C20 H201 109.7 no
C4 C20 H202 108.2 no
C21 C20 H202 109.5 no
H201 C20 H202 108.1 no
C20 C21 C22 112.01(13) yes
C20 C21 H211 109.3 no
C22 C21 H211 108.6 no
C20 C21 H212 109.1 no
C22 C21 H212 108.3 no
H211 C21 H212 109.6 no
C2 C22 C21 112.05(13) yes
C2 C22 O23 109.87(13) yes
C21 C22 O23 112.23(14) yes
C2 C22 H221 108.2 no
C21 C22 H221 108.8 no
O23 C22 H221 105.3 no
C22 O23 H231 106.1 no

loop_
_geom_bond_atom_site_label_1
_geom_bond_atom_site_label_2
_geom_bond_distance
_geom_bond_publ_flag
O1 C2 1.4476(19) yes
O1 C3 1.4567(18) yes
C2 C3 1.476(2) yes
C2 C22 1.521(2) yes
C2 H21 0.997 no
C3 C4 1.498(2) yes
C3 H31 0.972 no
C4 N5 1.4781(19) yes
C4 C20 1.528(2) yes
C4 H41 1.015 no
N5 C6 1.468(2) yes
N5 C13 1.4743(19) yes
C6 C7 1.511(2) yes
C6 H61 0.997 no
C6 H62 1.000 no
C7 C8 1.386(2) yes
C7 C12 1.388(2) yes
C8 C9 1.388(2) yes
C8 H81 0.957 no
C9 C10 1.383(3) yes
C9 H91 0.948 no
C10 C11 1.374(3) yes
C10 H101 0.946 no
C11 C12 1.384(2) yes
C11 H111 0.954 no
C12 H121 0.950 no
C13 C14 1.512(2) yes
C13 H131 0.976 no
C13 H132 1.001 no
C14 C15 1.392(2) yes
C14 C19 1.388(2) yes
C15 C16 1.388(2) yes
C15 H151 0.965 no
C16 C17 1.380(3) yes
C16 H161 0.959 no
C17 C18 1.380(3) yes
C17 H171 0.949 no
C18 C19 1.391(2) yes
C18 H181 0.952 no
C19 H191 0.944 no
C20 C21 1.528(2) yes
C20 H201 0.997 no
C20 H202 0.985 no
C21 C22 1.516(2) yes
C21 H211 0.985 no
C21 H212 0.999 no
C22 O23 1.4250(19) yes
C22 H221 0.987 no
O23 H231 0.911 no

loop_
_geom_hbond_atom_site_label_D
_geom_hbond_atom_site_label_H
_geom_hbond_atom_site_label_A
_geom_hbond_site_symmetry_A
_geom_hbond_angle_DHA
_geom_hbond_distance_DH
_geom_hbond_distance_HA
_geom_hbond_distance_DA
_geom_hbond_publ_flag
C13 H132 O1 . 134 1.00 2.30 3.076(3) yes
O23 H231 O1 3_655 157 0.91 2.06 2.924(3) yes
